data_4304542
loop_
_publ_author_name
'Gregory L. Smith'
'H\'el\`ene P. A. Mercier'
'Gary J. Schrobilgen'

_publ_section_title
;
F5SN(H)Xe+; a Rare Example of Xenon Bonded to sp3-Hybridized Nitrogen;
Synthesis and Structural Characterization of [F5SN(H)Xe][AsF6]
;
_journal_name_full 'Inorganic Chemistry'
_journal_page_first 4173
_journal_page_last 4184
_journal_paper_doi 10.1021/ic702039f
_journal_volume 47
_journal_year 2008
_chemical_formula_sum 'As F11 H N S Xe'
_chemical_formula_weight 462.30
_chemical_name_systematic
; 
 ? 
;
_space_group_IT_number 2
_symmetry_cell_setting triclinic
_symmetry_space_group_name_Hall '-P 1'
_symmetry_space_group_name_H-M 'P -1'
_atom_sites_solution_hydrogens geom
_atom_sites_solution_primary direct
_atom_sites_solution_secondary difmap
_audit_creation_method SHELXL-97
_cell_angle_alpha 87.551(5)
_cell_angle_beta 83.398(5)
_cell_angle_gamma 86.278(6)
_cell_formula_units_Z 2
_cell_length_a 5.3248(9)
_cell_length_b 7.1002(13)
_cell_length_c 11.877(2)
_cell_measurement_temperature 100(2)
_cell_volume 444.84(13)
_computing_structure_refinement 'SHELXL-97 (Sheldrick, 1997)'
_computing_structure_solution 'SHELXS-97 (Sheldrick, 1990)'
_diffrn_ambient_temperature 100(2)
_diffrn_measured_fraction_theta_full 0.995
_diffrn_measured_fraction_theta_max 0.995
_diffrn_radiation_monochromator graphite
_diffrn_radiation_source 'fine-focus sealed tube'
_diffrn_radiation_type MoK\a
_diffrn_radiation_wavelength 0.71073
_diffrn_reflns_av_R_equivalents 0.0327
_diffrn_reflns_av_sigmaI/netI 0.0277
_diffrn_reflns_limit_h_max 6
_diffrn_reflns_limit_h_min -6
_diffrn_reflns_limit_k_max 8
_diffrn_reflns_limit_k_min -8
_diffrn_reflns_limit_l_max 13
_diffrn_reflns_limit_l_min -13
_diffrn_reflns_number 5963
_diffrn_reflns_theta_full 24.50
_diffrn_reflns_theta_max 24.50
_diffrn_reflns_theta_min 1.73
_exptl_absorpt_coefficient_mu 7.949
_exptl_crystal_density_diffrn 3.452
_exptl_crystal_density_method 'not measured'
_exptl_crystal_F_000 420
_refine_diff_density_max 0.563
_refine_diff_density_min -0.653
_refine_diff_density_rms 0.133
_refine_ls_extinction_method none
_refine_ls_goodness_of_fit_ref 1.121
_refine_ls_hydrogen_treatment mixed
_refine_ls_matrix_type full
_refine_ls_number_parameters 140
_refine_ls_number_reflns 1471
_refine_ls_number_restraints 0
_refine_ls_restrained_S_all 1.121
_refine_ls_R_factor_all 0.0269
_refine_ls_R_factor_gt 0.0218
_refine_ls_shift/su_max 0.003
_refine_ls_shift/su_mean 0.000
_refine_ls_structure_factor_coef Fsqd
_refine_ls_weighting_details 'calc w=1/[\s^2^(Fo^2^)+(0.0182P)^2^+0.9399P] where P=(Fo^2^+2Fc^2^)/3'
_refine_ls_weighting_scheme calc
_refine_ls_wR_factor_gt 0.0463
_refine_ls_wR_factor_ref 0.0481
_reflns_number_gt 1321
_reflns_number_total 1471
_reflns_threshold_expression >2sigma(I)
_cod_data_source_file ic702039f-file003.cif
_cod_data_source_block gls002
_cod_original_cell_volume 444.83(14)
_cod_original_formula_sum 'H As F11 N S Xe'
_cod_database_code 4304542

loop_
_symmetry_equiv_pos_as_xyz
'x, y, z'
'-x, -y, -z'

loop_
_atom_site_label
_atom_site_type_symbol
_atom_site_fract_x
_atom_site_fract_y
_atom_site_fract_z
_atom_site_U_iso_or_equiv
_atom_site_adp_type
_atom_site_occupancy
_atom_site_symmetry_multiplicity
_atom_site_calc_flag
_atom_site_refinement_flags
_atom_site_disorder_assembly
_atom_site_disorder_group
Xe1 Xe 0.38806(5) 0.75964(4) 0.13419(2) 0.01152(11) Uani 1 1 d . . .
As1 As 0.11789(8) 0.73929(6) -0.16129(4) 0.01049(13) Uani 1 1 d . . .
S1 S 0.2781(2) 0.75352(16) 0.40828(10) 0.0127(2) Uani 1 1 d . . .
F11 F 0.5246(5) 0.7051(4) 0.4665(2) 0.0176(6) Uani 1 1 d . . .
F10 F 0.2612(5) 0.9572(4) 0.4580(2) 0.0181(6) Uani 1 1 d . . .
F9 F 0.2982(5) 0.5516(3) 0.3577(2) 0.0175(6) Uani 1 1 d . . .
F8 F 0.0252(5) 0.8031(4) 0.3530(2) 0.0168(6) Uani 1 1 d . . .
F6 F 0.1005(5) 0.5120(3) -0.2018(2) 0.0193(6) Uani 1 1 d . . .
F7 F 0.1174(5) 0.6788(4) 0.5171(2) 0.0224(7) Uani 1 1 d . . .
F5 F 0.3505(5) 0.6591(4) -0.0738(2) 0.0178(6) Uani 1 1 d . . .
F4 F -0.1111(5) 0.8217(4) -0.2446(2) 0.0217(6) Uani 1 1 d . . .
N1 N 0.4737(8) 0.8396(6) 0.2902(3) 0.0144(9) Uani 1 1 d . . .
F3 F 0.3528(5) 0.7752(4) -0.2708(2) 0.0179(6) Uani 1 1 d . . .
F2 F -0.1070(5) 0.7048(4) -0.0485(2) 0.0236(7) Uani 1 1 d . . .
F1 F 0.1489(5) 0.9656(4) -0.1177(2) 0.0200(6) Uani 1 1 d . . .
H1 H 0.456(9) 0.950(8) 0.290(4) 0.010(14) Uiso 1 1 d . . .

loop_
_atom_site_aniso_label
_atom_site_aniso_U_11
_atom_site_aniso_U_22
_atom_site_aniso_U_33
_atom_site_aniso_U_23
_atom_site_aniso_U_13
_atom_site_aniso_U_12
Xe1 0.01151(17) 0.01277(16) 0.01015(17) -0.00069(11) -0.00199(11) 0.00186(11)
As1 0.0095(2) 0.0107(2) 0.0111(3) -0.00001(19) -0.00174(19) 0.00129(18)
S1 0.0125(6) 0.0137(6) 0.0120(6) -0.0003(5) -0.0017(5) -0.0007(4)
F11 0.0181(15) 0.0210(14) 0.0146(15) 0.0022(11) -0.0081(11) 0.0014(11)
F10 0.0179(14) 0.0192(14) 0.0172(15) -0.0076(12) -0.0007(11) 0.0004(11)
F9 0.0232(15) 0.0128(13) 0.0174(15) -0.0006(11) -0.0050(12) -0.0024(11)
F8 0.0097(13) 0.0243(15) 0.0168(15) -0.0019(11) -0.0025(11) -0.0004(11)
F6 0.0214(15) 0.0124(14) 0.0255(17) -0.0029(12) -0.0089(12) 0.0008(11)
F7 0.0241(16) 0.0305(16) 0.0132(15) 0.0000(12) 0.0011(12) -0.0117(13)
F5 0.0167(14) 0.0216(14) 0.0159(15) -0.0035(11) -0.0087(11) 0.0061(11)
F4 0.0192(15) 0.0202(15) 0.0271(17) 0.0008(12) -0.0127(12) 0.0057(12)
N1 0.021(2) 0.014(2) 0.009(2) -0.0007(17) -0.0023(17) -0.0026(18)
F3 0.0166(14) 0.0206(14) 0.0152(15) -0.0024(11) 0.0047(11) -0.0007(11)
F2 0.0224(16) 0.0253(15) 0.0207(16) 0.0004(12) 0.0076(13) -0.0020(12)
F1 0.0230(15) 0.0135(13) 0.0231(16) -0.0044(12) -0.0011(12) 0.0006(11)

loop_
_atom_type_symbol
_atom_type_description
_atom_type_scat_dispersion_real
_atom_type_scat_dispersion_imag
_atom_type_scat_source
N N 0.0061 0.0033 'International Tables Vol C Tables 4.2.6.8 and 6.1.1.4'
H H 0.0000 0.0000 'International Tables Vol C Tables 4.2.6.8 and 6.1.1.4'
F F 0.0171 0.0103 'International Tables Vol C Tables 4.2.6.8 and 6.1.1.4'
S S 0.1246 0.1234 'International Tables Vol C Tables 4.2.6.8 and 6.1.1.4'
As As 0.0499 2.0058 'International Tables Vol C Tables 4.2.6.8 and 6.1.1.4'
Xe Xe -0.4205 1.9578 'International Tables Vol C Tables 4.2.6.8 and 6.1.1.4'

loop_
_geom_angle_atom_site_label_1
_geom_angle_atom_site_label_2
_geom_angle_atom_site_label_3
_geom_angle
_geom_angle_site_symmetry_1
_geom_angle_site_symmetry_3
_geom_angle_publ_flag
N1 Xe1 F5 171.61(13) . . ?
F2 As1 F6 90.91(13) . . ?
F2 As1 F4 90.81(14) . . ?
F6 As1 F4 91.90(13) . . ?
F2 As1 F3 177.65(13) . . ?
F6 As1 F3 90.10(13) . . ?
F4 As1 F3 91.28(14) . . ?
F2 As1 F1 89.71(13) . . ?
F6 As1 F1 177.25(13) . . ?
F4 As1 F1 90.78(13) . . ?
F3 As1 F1 89.19(12) . . ?
F2 As1 F5 88.55(14) . . ?
F6 As1 F5 89.27(12) . . ?
F4 As1 F5 178.68(12) . . ?
F3 As1 F5 89.34(13) . . ?
F1 As1 F5 88.07(13) . . ?
F7 S1 F11 89.54(15) . . ?
F7 S1 F9 90.51(15) . . ?
F11 S1 F9 90.52(15) . . ?
F7 S1 F10 90.21(15) . . ?
F11 S1 F10 89.23(15) . . ?
F9 S1 F10 179.23(16) . . ?
F7 S1 F8 89.01(16) . . ?
F11 S1 F8 178.39(16) . . ?
F9 S1 F8 90.22(15) . . ?
F10 S1 F8 90.05(15) . . ?
F7 S1 N1 176.71(18) . . ?
F11 S1 N1 87.39(17) . . ?
F9 S1 N1 90.72(18) . . ?
F10 S1 N1 88.55(18) . . ?
F8 S1 N1 94.03(17) . . ?
As1 F5 Xe1 127.28(13) . . ?
S1 N1 Xe1 115.3(2) . . ?

loop_
_geom_bond_atom_site_label_1
_geom_bond_atom_site_label_2
_geom_bond_distance
_geom_bond_site_symmetry_2
_geom_bond_publ_flag
Xe1 N1 2.069(4) . ?
Xe1 F5 2.633(3) . ?
As1 F2 1.712(3) . ?
As1 F6 1.715(2) . ?
As1 F4 1.715(3) . ?
As1 F3 1.721(3) . ?
As1 F1 1.733(2) . ?
As1 F5 1.758(3) . ?
S1 F7 1.559(3) . ?
S1 F11 1.565(3) . ?
S1 F9 1.571(3) . ?
S1 F10 1.578(3) . ?
S1 F8 1.578(3) . ?
S1 N1 1.761(4) . ?
